data_2013668
loop_
_publ_author_name
'Koshiyama, Tamami'
'Kato, Masako'

_publ_section_title
;[(1<i>R</i>,2<i>R</i>)-1,2-Diaminocyclohexane-\k^2^<i>N</i>,<i>N</i>'](\a-diimine-\k^2^<i>N</i>,<i>N</i>')platinum(II)
 bis(hexafluorophosphate), where \a-diimine is 2,2'-bipyridine and
 1,10-phenanthroline
;
_journal_issue 11
_journal_name_full 'Acta Crystallographica Section C'
_journal_page_first m446
_journal_page_last m449
_journal_paper_doi 10.1107/S0108270103020869
_journal_volume 59
_journal_year 2003
_chemical_formula_iupac '[Pt (C6 H14 N2) (C10 H8 N2)] (P F6)2'
_chemical_formula_moiety 'C16 H22 N4 Pt 2+, 2F6 P 1-'
_chemical_formula_sum 'C16 H22 F12 N4 P2 Pt'
_chemical_formula_weight 755.40
_space_group_IT_number 5
_symmetry_cell_setting monoclinic
_symmetry_space_group_name_Hall 'C 2y'
_symmetry_space_group_name_H-M 'C 1 2 1'
_cell_angle_alpha 90
_cell_angle_beta 93.256(4)
_cell_angle_gamma 90
_cell_formula_units_Z 4
_cell_length_a 15.5340(10)
_cell_length_b 17.448(2)
_cell_length_c 8.2424(7)
_cell_measurement_reflns_used 4092
_cell_measurement_temperature 173.2
_cell_measurement_theta_max 27.5
_cell_measurement_theta_min 3.1
_cell_volume 2230.4(3)
_computing_cell_refinement CrystalClear
_computing_data_collection 'CrystalClear (Rigaku MSC/SSI, 2001)'
_computing_data_reduction
;
TEXSAN (Molecular Structure Corporation/Rigaku, 2000)
;
_computing_molecular_graphics 'ORTEPII (Johnson, 1976)'
_computing_publication_material TEXSAN
_computing_structure_refinement 'SHELXL97 (Sheldrick, 1997)'
_computing_structure_solution 'SIR92 (Altomare, 1994)'
_diffrn_detector_area_resol_mean 14.62
_diffrn_measured_fraction_theta_full 1.0
_diffrn_measured_fraction_theta_max 1.0
_diffrn_measurement_device_type 'Rigaku/MSC Mercury CCD'
_diffrn_measurement_method \w
_diffrn_radiation_type 'Mo K\a'
_diffrn_radiation_wavelength 0.7107
_diffrn_reflns_av_R_equivalents 0.050
_diffrn_reflns_limit_h_max 20
_diffrn_reflns_limit_h_min -17
_diffrn_reflns_limit_k_max 22
_diffrn_reflns_limit_k_min -22
_diffrn_reflns_limit_l_max 10
_diffrn_reflns_limit_l_min -10
_diffrn_reflns_number 8699
_diffrn_reflns_theta_full 27.48
_diffrn_reflns_theta_max 27.48
_diffrn_reflns_theta_min 3.10
_exptl_absorpt_coefficient_mu 6.523
_exptl_absorpt_correction_T_max 0.713
_exptl_absorpt_correction_T_min 0.254
_exptl_absorpt_correction_type numerical
_exptl_absorpt_process_details '(Higashi, 1999)'
_exptl_crystal_colour 'Pale yellow'
_exptl_crystal_density_diffrn 2.249
_exptl_crystal_density_method 'not measured'
_exptl_crystal_description Needle
_exptl_crystal_F_000 1448
_exptl_crystal_size_max 0.68
_exptl_crystal_size_mid 0.20
_exptl_crystal_size_min 0.16
_refine_diff_density_max 1.63
_refine_diff_density_min -2.16
_refine_ls_abs_structure_details 'Flack (1983), 2446 Friedel pairs'
_refine_ls_abs_structure_Flack 0.04(2)
_refine_ls_extinction_method none
_refine_ls_goodness_of_fit_ref 1.041
_refine_ls_hydrogen_treatment noref
_refine_ls_number_parameters 317
_refine_ls_number_reflns 5075
_refine_ls_R_factor_gt 0.0321
_refine_ls_shift/su_max 0.0240
_refine_ls_structure_factor_coef Fsqd
_refine_ls_weighting_details 'w = 1/[\s^2^(Fo^2^) + (0.0273P)^2^ + 6.5862P] where P=(Fo^2^+ 2Fc^2^)/3'
_refine_ls_weighting_scheme calc
_refine_ls_wR_factor_ref 0.0770
_reflns_number_gt 4820
_reflns_number_total 5075
_reflns_threshold_expression I>2\s(I)
_cod_data_source_file ob1141.cif
_cod_data_source_block I
_cod_original_sg_symbol_H-M 'C 2'
_cod_original_formula_sum 'C16 H22 F12 N4 P2 Pt '
_cod_database_code 2013668
_cod_database_fobs_code 2013668

loop_
_symmetry_equiv_pos_as_xyz
x,y,z
-x,y,-z
1/2+x,1/2+y,z
1/2-x,1/2+y,-z

loop_
_atom_site_label
_atom_site_fract_x
_atom_site_fract_y
_atom_site_fract_z
_atom_site_U_iso_or_equiv
_atom_site_adp_type
_atom_site_calc_flag
_atom_site_refinement_flags
_atom_site_occupancy
_atom_site_disorder_assembly
_atom_site_disorder_group
_atom_site_type_symbol
Pt1 0.0000 0.334740(10) 0.5000 0.01770(10) Uani d S 1.00 . . Pt
Pt2 0.0000 0.007430(10) 0.0000 0.01730(10) Uani d S 1.00 . . Pt
P1 -0.1614(2) 0.4510(2) 1.0169(4) 0.0339(7) Uani d . 1.00 . . P
P2 -0.3408(2) 0.3943(2) 0.4791(4) 0.0358(8) Uani d . 1.00 . . P
F1 -0.2250(9) 0.5035(10) 1.1070(10) 0.136(6) Uani d . 1.00 . . F
F2 -0.1953(5) 0.4875(7) 0.8474(9) 0.074(4) Uani d . 1.00 . . F
F3 -0.0891(7) 0.5138(7) 1.0260(10) 0.093(4) Uani d . 1.00 . . F
F4 -0.1001(6) 0.3985(5) 0.9188(9) 0.054(2) Uani d . 1.00 . . F
F5 -0.1249(5) 0.4139(5) 1.1831(9) 0.050(2) Uani d . 1.00 . . F
F6 -0.2329(6) 0.3903(8) 1.0050(10) 0.102(4) Uani d . 1.00 . . F
F7 -0.2700(8) 0.3498(9) 0.3860(10) 0.125(6) Uani d . 1.00 . . F
F8 -0.3049(5) 0.3571(6) 0.6467(9) 0.064(3) Uani d . 1.00 . . F
F9 -0.4072(8) 0.3292(8) 0.4450(10) 0.101(4) Uani d . 1.00 . . F
F10 -0.4087(5) 0.4437(5) 0.5756(8) 0.046(2) Uani d . 1.00 . . F
F11 -0.3743(6) 0.4369(5) 0.3163(8) 0.052(2) Uani d . 1.00 . . F
F12 -0.2741(5) 0.4657(5) 0.5110(10) 0.064(2) Uani d . 1.00 . . F
N1 -0.0725(7) 0.2468(6) 0.5690(10) 0.028(2) Uani d . 1.00 . . N
N2 -0.0796(6) 0.4230(6) 0.5590(10) 0.022(2) Uani d . 1.00 . . N
N3 0.0726(5) 0.0962(6) -0.0750(10) 0.018(2) Uani d . 1.00 . . N
N4 0.0747(8) -0.0809(7) -0.0720(10) 0.034(3) Uani d . 1.00 . . N
C1 -0.1481(8) 0.2524(8) 0.641(2) 0.034(3) Uani d . 1.00 . . C
C2 -0.1918(8) 0.1887(8) 0.696(2) 0.039(3) Uani d . 1.00 . . C
C3 -0.1587(9) 0.1177(8) 0.670(2) 0.040(3) Uani d . 1.00 . . C
C4 -0.0813(9) 0.1114(7) 0.592(2) 0.032(3) Uani d . 1.00 . . C
C5 -0.0385(7) 0.1766(6) 0.5370(10) 0.026(3) Uani d . 1.00 . . C
C6 -0.0310(5) 0.4972(4) 0.5681(10) 0.026(2) Uani d . 1.00 . . C
C7 -0.0910(10) 0.5666(8) 0.555(2) 0.042(3) Uani d . 1.00 . . C
C8 -0.0334(9) 0.6385(6) 0.5650(10) 0.052(3) Uani d . 1.00 . . C
C9 0.1441(7) 0.0899(7) -0.1560(10) 0.030(2) Uani d . 1.00 . . C
C10 0.1900(9) 0.1541(8) -0.200(2) 0.042(3) Uani d . 1.00 . . C
C11 0.1583(8) 0.2262(8) -0.169(2) 0.035(3) Uani d . 1.00 . . C
C12 0.0824(9) 0.2333(7) -0.0910(10) 0.030(3) Uani d . 1.00 . . C
C13 0.0415(7) 0.1684(7) -0.0470(10) 0.020(2) Uani d . 1.00 . . C
C14 0.0487(5) -0.1549(4) 0.0013(10) 0.0220(10) Uani d . 1.00 . . C
C15 0.0810(9) -0.2255(8) -0.082(2) 0.031(2) Uani d . 1.00 . . C
C16 0.0484(7) -0.2979(5) -0.0030(10) 0.038(2) Uani d . 1.00 . . C
H1 -0.1725 0.3019 0.6577 0.0340 Uiso calc . 1.00 . . H
H2 -0.2402 0.1943 0.7512 0.0391 Uiso calc . 1.00 . . H
H3 -0.1922 0.0723 0.6984 0.0401 Uiso calc . 1.00 . . H
H4 -0.0519 0.0599 0.5830 0.0320 Uiso calc . 1.00 . . H
H5 -0.0727 0.4270 0.6842 0.0222 Uiso calc . 1.00 . . H
H6 -0.1335 0.4146 0.5306 0.0222 Uiso calc . 1.00 . . H
H7 0.0015 0.4997 0.6691 0.0261 Uiso calc . 1.00 . . H
H8 -0.1243 0.5655 0.4547 0.0415 Uiso calc . 1.00 . . H
H9 -0.1288 0.5664 0.6422 0.0415 Uiso calc . 1.00 . . H
H10 -0.0686 0.6822 0.5509 0.0525 Uiso calc . 1.00 . . H
H11 -0.0043 0.6390 0.6694 0.0525 Uiso calc . 1.00 . . H
H12 0.1636 0.0403 -0.1808 0.0297 Uiso calc . 1.00 . . H
H13 0.2474 0.1482 -0.2558 0.0417 Uiso calc . 1.00 . . H
H14 0.1847 0.2704 -0.2054 0.0348 Uiso calc . 1.00 . . H
H15 0.0636 0.2815 -0.0619 0.0298 Uiso calc . 1.00 . . H
H16 0.0686 -0.0854 -0.1879 0.0336 Uiso calc . 1.00 . . H
H17 0.1334 -0.0707 -0.0410 0.0336 Uiso calc . 1.00 . . H
H18 0.0700 -0.1561 0.1140 0.0222 Uiso calc . 1.00 . . H
H19 0.0618 -0.2247 -0.1925 0.0312 Uiso calc . 1.00 . . H
H20 0.1425 -0.2256 -0.0726 0.0312 Uiso calc . 1.00 . . H
H21 0.0726 -0.2999 0.1049 0.0385 Uiso calc . 1.00 . . H
H22 0.0647 -0.3407 -0.0626 0.0385 Uiso calc . 1.00 . . H

loop_
_atom_site_aniso_label
_atom_site_aniso_U_11
_atom_site_aniso_U_22
_atom_site_aniso_U_33
_atom_site_aniso_U_12
_atom_site_aniso_U_13
_atom_site_aniso_U_23
Pt1 0.0173(3) 0.0136(3) 0.0218(3) 0.0000 -0.0027(3) 0.0000
Pt2 0.0183(3) 0.0126(3) 0.0205(3) 0.0000 -0.0040(3) 0.0000
P1 0.036(2) 0.036(2) 0.0300(10) 0.0110(10) 0.0000(10) 0.0040(10)
P2 0.040(2) 0.043(2) 0.0250(10) 0.018(2) 0.0000(10) 0.0050(10)
F1 0.210(10) 0.140(10) 0.063(5) 0.140(10) 0.069(7) 0.038(7)
F2 0.054(5) 0.130(10) 0.041(4) 0.046(6) 0.017(4) 0.038(5)
F3 0.125(9) 0.031(4) 0.121(7) -0.029(6) -0.021(7) 0.010(5)
F4 0.072(5) 0.040(4) 0.051(4) 0.022(4) 0.019(4) 0.005(4)
F5 0.067(5) 0.043(4) 0.037(4) 0.006(3) -0.028(4) -0.001(3)
F6 0.039(4) 0.190(10) 0.073(5) -0.047(6) -0.010(4) 0.051(7)
F7 0.170(10) 0.140(10) 0.076(6) 0.125(9) 0.080(7) 0.061(7)
F8 0.062(5) 0.088(8) 0.040(4) 0.038(5) 0.003(4) 0.033(4)
F9 0.160(10) 0.038(5) 0.095(6) -0.036(7) -0.049(7) 0.009(5)
F10 0.040(3) 0.046(4) 0.052(4) 0.013(3) 0.014(3) 0.008(4)
F11 0.097(6) 0.030(3) 0.026(3) 0.009(3) -0.018(4) -0.002(3)
F12 0.044(4) 0.085(5) 0.060(4) -0.020(4) -0.023(4) 0.024(4)
N1 0.033(6) 0.019(5) 0.031(5) 0.007(4) -0.003(4) 0.004(4)
N2 0.016(4) 0.018(4) 0.032(4) 0.012(3) -0.001(3) 0.003(3)
N3 0.009(4) 0.018(5) 0.028(4) -0.009(3) -0.006(3) 0.004(4)
N4 0.041(6) 0.020(5) 0.042(5) -0.007(4) 0.018(5) -0.001(4)
C1 0.025(5) 0.027(6) 0.049(6) 0.006(4) -0.004(4) 0.011(5)
C2 0.023(6) 0.044(8) 0.050(7) -0.010(5) 0.004(5) 0.019(6)
C3 0.042(8) 0.027(7) 0.050(8) -0.017(6) -0.003(6) 0.015(6)
C4 0.034(6) 0.019(5) 0.041(7) 0.004(5) -0.009(5) 0.007(5)
C5 0.025(5) 0.010(4) 0.040(6) -0.006(4) -0.016(5) 0.009(4)
C6 0.040(4) 0.018(3) 0.020(4) 0.003(3) 0.004(3) 0.000(3)
C7 0.054(8) 0.020(5) 0.052(7) 0.016(5) 0.017(5) 0.005(4)
C8 0.097(9) 0.014(4) 0.048(6) 0.012(4) 0.017(6) 0.012(4)
C9 0.026(5) 0.023(6) 0.040(5) -0.005(4) 0.005(4) 0.000(4)
C10 0.042(8) 0.034(7) 0.050(7) -0.007(6) 0.007(6) -0.001(6)
C11 0.035(7) 0.031(7) 0.037(6) -0.010(6) -0.007(5) 0.005(5)
C12 0.043(7) 0.019(5) 0.026(5) -0.016(5) -0.010(5) 0.002(4)
C13 0.026(5) 0.020(5) 0.014(4) 0.004(4) -0.004(4) 0.000(3)
C14 0.033(4) 0.012(3) 0.021(3) 0.002(2) 0.001(3) 0.001(3)
C15 0.030(4) 0.022(5) 0.042(5) 0.005(4) 0.005(4) 0.005(4)
C16 0.055(5) 0.019(4) 0.043(5) 0.011(3) 0.012(4) 0.005(4)

loop_
_atom_type_symbol
_atom_type_description
_atom_type_scat_dispersion_real
_atom_type_scat_dispersion_imag
_atom_type_scat_source
C C 0.003 0.002
;International Tables for Crystallography
(1992, Vol. C, Tables 4.2.6.8 and 6.1.1.4)
;
H H 0.000 0.000
;International Tables for Crystallography
(1992, Vol. C, Table 6.1.1.4)
;
F F 0.017 0.010
;International Tables for Crystallography
(1992, Vol. C, Tables 4.2.6.8 and 6.1.1.4)
;
N N 0.006 0.003
;International Tables for Crystallography
(1992, Vol. C, Tables 4.2.6.8 and 6.1.1.4)
;
P P 0.102 0.094
;International Tables for Crystallography
(1992, Vol. C, Tables 4.2.6.8 and 6.1.1.4)
;
Pt Pt -1.703 8.390
;International Tables for Crystallography
(1992, Vol. C, Tables 4.2.6.8 and 6.1.1.4)
;

loop_
_geom_angle_atom_site_label_1
_geom_angle_atom_site_label_2
_geom_angle_atom_site_label_3
_geom_angle_site_symmetry_1
_geom_angle_site_symmetry_3
_geom_angle
_geom_angle_publ_flag
N1 Pt1 N1 . 2_556 80.1(6) yes
N1 Pt1 N2 . . 98.7(4) yes
N1 Pt1 N2 . 2_556 176.5(4) yes
N2 Pt1 N2 . 2_556 82.7(6) yes
N3 Pt2 N3 . 2_555 80.8(5) yes
N3 Pt2 N4 . . 98.8(4) yes
N3 Pt2 N4 . 2_555 178.8(4) yes
N4 Pt2 N4 . 2_555 81.7(7) yes
F1 P1 F2 . . 89.8(6) no
F1 P1 F3 . . 92.2(7) no
F1 P1 F4 . . 177.4(5) no
F1 P1 F5 . . 91.8(5) no
F1 P1 F6 . . 87.6(7) no
F2 P1 F3 . . 87.8(6) no
F2 P1 F4 . . 87.8(5) no
F2 P1 F5 . . 178.2(5) no
F2 P1 F6 . . 91.1(6) no
F3 P1 F4 . . 88.8(6) no
F3 P1 F5 . . 91.4(6) no
F3 P1 F6 . . 178.9(6) no
F4 P1 F5 . . 90.6(4) no
F4 P1 F6 . . 91.4(6) no
F5 P1 F6 . . 89.7(5) no
F7 P2 F8 . . 90.1(5) no
F7 P2 F9 . . 91.5(7) no
F7 P2 F10 . . 176.6(6) no
F7 P2 F11 . . 91.3(5) no
F7 P2 F12 . . 90.0(6) no
F8 P2 F9 . . 93.1(6) no
F8 P2 F10 . . 89.9(4) no
F8 P2 F11 . . 176.2(5) no
F8 P2 F12 . . 89.0(5) no
F9 P2 F10 . . 91.9(6) no
F9 P2 F11 . . 90.4(5) no
F9 P2 F12 . . 177.4(6) no
F10 P2 F11 . . 88.6(4) no
F10 P2 F12 . . 86.6(5) no
F11 P2 F12 . . 87.4(5) no
Pt1 N1 C1 . . 125.9(9) no
Pt1 N1 C5 . . 113.8(8) no
C1 N1 C5 . . 120.0(10) no
Pt1 N2 C6 . . 110.5(6) no
Pt1 N2 H5 . . 104.9 no
Pt1 N2 H6 . . 113.1 no
C6 N2 H5 . . 82.5 no
C6 N2 H6 . . 129.4 no
H5 N2 H6 . . 109.2 no
Pt2 N3 C9 . . 125.6(8) no
Pt2 N3 C13 . . 116.1(7) no
C9 N3 C13 . . 118.2(10) no
Pt2 N4 C14 . . 111.5(8) no
Pt2 N4 H16 . . 109.0 no
Pt2 N4 H17 . . 109.6 no
C14 N4 H16 . . 108.6 no
C14 N4 H17 . . 109.5 no
H16 N4 H17 . . 108.6 no
N1 C1 C2 . . 122.0(10) no
N1 C1 H1 . . 119.4 no
C2 C1 H1 . . 118.1 no
C1 C2 C3 . . 118.0(10) no
C1 C2 H2 . . 120.7 no
C3 C2 H2 . . 120.5 no
C2 C3 C4 . . 119.0(10) no
C2 C3 H3 . . 119.1 no
C4 C3 H3 . . 121.6 no
C3 C4 C5 . . 121.0(10) no
C3 C4 H4 . . 120.5 no
C5 C4 H4 . . 118.2 no
N1 C5 C4 . . 118.0(10) no
N1 C5 C5 . 2_556 116.2(7) no
C4 C5 C5 . 2_556 125.6(7) no
N2 C6 C6 . 2_556 107.7(6) no
N2 C6 C7 . . 112.3(9) no
N2 C6 H7 . . 108.9 no
C6 C6 C7 2_556 . 111.0(8) no
C6 C6 H7 2_556 . 108.7 no
C7 C6 H7 . . 108.3 no
C6 C7 C8 . . 107.0(10) no
C6 C7 H8 . . 110.0 no
C6 C7 H9 . . 110.2 no
C8 C7 H8 . . 110.2 no
C8 C7 H9 . . 110.5 no
H8 C7 H9 . . 108.7 no
C7 C8 C8 . 2_556 112.3(8) no
C7 C8 H10 . . 108.8 no
C7 C8 H11 . . 107.3 no
C8 C8 H10 2_556 . 109.2 no
C8 C8 H11 2_556 . 109.1 no
H10 C8 H11 . . 110.1 no
N3 C9 C10 . . 121.0(10) no
N3 C9 H12 . . 118.2 no
C10 C9 H12 . . 120.5 no
C9 C10 C11 . . 119.0(10) no
C9 C10 H13 . . 120.4 no
C11 C10 H13 . . 119.9 no
C10 C11 C12 . . 119.0(10) no
C10 C11 H14 . . 121.9 no
C12 C11 H14 . . 118.7 no
C11 C12 C13 . . 118.0(10) no
C11 C12 H15 . . 119.5 no
C13 C12 H15 . . 121.7 no
N3 C13 C12 . . 122.0(10) no
N3 C13 C13 . 2_555 113.4(6) no
C12 C13 C13 . 2_555 123.6(7) no
N4 C14 C14 . 2_555 106.7(6) no
N4 C14 C15 . . 114.8(9) no
N4 C14 H18 . . 108.7 no
C14 C14 C15 2_555 . 110.5(7) no
C14 C14 H18 2_555 . 107.5 no
C15 C14 H18 . . 108.4 no
C14 C15 C16 . . 110.0(10) no
C14 C15 H19 . . 109.5 no
C14 C15 H20 . . 108.7 no
C16 C15 H19 . . 109.4 no
C16 C15 H20 . . 108.6 no
H19 C15 H20 . . 109.8 no
C15 C16 C16 . 2_555 111.7(8) no
C15 C16 H21 . . 108.0 no
C15 C16 H22 . . 109.2 no
C16 C16 H21 2_555 . 108.4 no
C16 C16 H22 2_555 . 108.4 no
H21 C16 H22 . . 111.2 no

loop_
_geom_bond_atom_site_label_1
_geom_bond_atom_site_label_2
_geom_bond_site_symmetry_1
_geom_bond_site_symmetry_2
_geom_bond_distance
_geom_bond_publ_flag
Pt1 N1 . . 2.005(11) yes
Pt1 N2 . . 2.052(10) yes
Pt2 N3 . . 2.033(9) yes
Pt2 N4 . . 2.037(12) yes
P1 F1 . . 1.570(10) no
P1 F2 . . 1.597(9) no
P1 F3 . . 1.570(10) no
P1 F4 . . 1.577(9) no
P1 F5 . . 1.590(8) no
P1 F6 . . 1.530(10) no
P2 F7 . . 1.580(10) no
P2 F8 . . 1.599(9) no
P2 F9 . . 1.550(10) no
P2 F10 . . 1.607(9) no
P2 F11 . . 1.595(8) no
P2 F12 . . 1.632(9) no
N1 C1 . . 1.35(2) no
N1 C5 . . 1.36(2) no
N2 C6 . . 1.500(10) no
N2 H5 . . 1.031 no
N2 H6 . . 0.869 no
N3 C9 . . 1.330(10) no
N3 C13 . . 1.37(2) no
N4 C14 . . 1.490(10) no
N4 H16 . . 0.961 no
N4 H17 . . 0.949 no
C1 C2 . . 1.39(2) no
C1 H1 . . 0.956 no
C2 C3 . . 1.36(2) no
C2 H2 . . 0.908 no
C3 C4 . . 1.40(2) no
C3 H3 . . 0.985 no
C4 C5 . . 1.41(2) no
C4 H4 . . 1.011 no
C5 C5 . 2_556 1.38(2) no
C6 C6 . 2_556 1.52(2) no
C6 C7 . . 1.53(2) no
C6 H7 . . 0.949 no
C7 C8 . . 1.54(2) no
C7 H8 . . 0.956 no
C7 H9 . . 0.953 no
C8 C8 . 2_556 1.53(2) no
C8 H10 . . 0.942 no
C8 H11 . . 0.951 no
C9 C10 . . 1.39(2) no
C9 H12 . . 0.944 no
C10 C11 . . 1.38(2) no
C10 H13 . . 1.033 no
C11 C12 . . 1.38(2) no
C11 H14 . . 0.929 no
C12 C13 . . 1.36(2) no
C12 H15 . . 0.928 no
C13 C13 . 2_555 1.54(2) no
C14 C14 . 2_555 1.51(2) no
C14 C15 . . 1.51(2) no
C14 H18 . . 0.968 no
C15 C16 . . 1.52(2) no
C15 H19 . . 0.941 no
C15 H20 . . 0.954 no
C16 C16 . 2_555 1.51(2) no
C16 H21 . . 0.944 no
C16 H22 . . 0.936 no

loop_
_geom_contact_atom_site_label_1
_geom_contact_atom_site_label_2
_geom_contact_distance
_geom_contact_site_symmetry_2
Pt1 F5 3.453(8) 1_554
Pt1 F5 3.453(8) 2_557
Pt2 F11 3.398(8) 3_545
Pt2 F11 3.398(8) 4_445
F1 F11 3.19(2) 1_556
F1 C9 3.26(2) 3_456
F1 C3 3.31(2) 4_457
F1 F12 3.520(10) 1_556
F2 C9 3.07(2) 3_456
F2 C10 3.42(2) 3_456
F3 F3 2.82(2) 2_557
F3 C16 3.35(2) 2_566
F3 F4 3.570(10) 2_557
F4 F4 3.31(2) 2_557
F5 F7 3.09(2) 1_556
F5 N2 3.140(10) 1_556
F5 C6 3.410(10) 2_557
F6 N4 3.06(2) 3_456
F6 F7 3.300(10) 1_556
F6 C14 3.480(10) 3_456
F6 F11 3.560(10) 1_556
F6 C15 3.57(2) 3_456
F8 N4 3.25(2) 3_456
F8 C15 3.27(2) 3_456
F9 F9 3.07(2) 2_456
F9 C8 3.45(2) 4_446
F9 F10 3.480(10) 2_456
F10 N4 2.960(10) 3_456
F10 F10 3.030(10) 2_456
F10 C4 3.23(2) 4_456
F10 C9 3.450(10) 3_456
F10 F11 3.540(10) 2_456
F11 C3 3.20(2) 4_456
F11 C4 3.22(2) 4_456
F11 C14 3.220(10) 3_455
F11 N4 3.260(10) 3_455
F12 C3 3.19(2) 4_456
F12 C4 3.47(2) 4_456
N1 C12 3.59(2) 1_556
N3 C4 3.55(2) 1_554
C4 C13 3.59(2) 1_556
C5 C13 3.58(2) 1_556

loop_
_geom_hbond_atom_site_label_D
_geom_hbond_atom_site_label_H
_geom_hbond_atom_site_label_A
_geom_hbond_site_symmetry_A
_geom_hbond_distance_DH
_geom_hbond_distance_HA
_geom_hbond_distance_DA
_geom_hbond_angle_DHA
_geom_hbond_publ_flag
N2 H5 F2 . 1.031 2.612 3.260(10) 120.2 yes
N2 H5 F4 . 1.031 2.064 3.030(10) 154.6 yes
N2 H6 F5 1_554 0.869 2.875 3.140(10) 100.0 yes
N2 H6 F7 . 0.869 2.629 3.460(10) 159.3 yes
N2 H6 F12 . 0.869 2.356 3.110(10) 146.0 yes
N4 H17 F6 3_544 0.949 2.198 3.060(10) 150.7 yes
N4 H17 F11 3_545 0.949 2.957 3.260(10) 100.4 yes
N4 H16 F8 3_544 0.961 2.651 3.250(10) 120.2 yes
N4 H16 F10 3_544 0.961 2.064 2.970(10) 155.5 yes
